data_7106357
loop_
_publ_author_name
'Ming-Hua Xie'
'Xiu-Li Yang'
'Chuan-De Wu'

_publ_section_title
;
 A metalloporphyrin functionalized metal&#x0096;organic framework for
 selective oxidization of styrene
;
_journal_name_full Chem.Commun.
_journal_page_first 5521
_journal_paper_doi 10.1039/c1cc10461f
_journal_volume 47
_journal_year 2011
_chemical_formula_sum 'C48 H25.5 Cd1.25 N4 O8 Pd'
_chemical_formula_weight 1033.12
_chemical_name_systematic
;
?
;
_space_group_IT_number 15
_symmetry_cell_setting monoclinic
_symmetry_space_group_name_Hall '-C 2yc'
_symmetry_space_group_name_H-M 'C 1 2/c 1'
_atom_sites_solution_hydrogens geom
_atom_sites_solution_primary direct
_atom_sites_solution_secondary difmap
_audit_creation_method SHELXL-97
_cell_angle_alpha 90.00
_cell_angle_beta 96.392(13)
_cell_angle_gamma 90.00
_cell_formula_units_Z 4
_cell_length_a 7.2172(15)
_cell_length_b 25.613(5)
_cell_length_c 30.660(3)
_cell_measurement_reflns_used 7339
_cell_measurement_temperature 293(2)
_cell_measurement_theta_max 58.91
_cell_measurement_theta_min 2.90
_cell_volume 5632.4(17)
_computing_cell_refinement 'CrysAlisPro (Oxford Diffraction Ltd., 2010)'
_computing_data_collection 'CrysAlisPro (Oxford Diffraction Ltd., 2010)'
_computing_data_reduction 'CrysAlisPro (Oxford Diffraction Ltd., 2010)'
_computing_molecular_graphics 'SHELXL-97 (Sheldrick, 1997)'
_computing_publication_material 'CrystalStructure and PLATON (Spek, 2001)'
_computing_structure_refinement 'SHELXL-97 (Sheldrick, 1997)'
_computing_structure_solution 'SHELXS-97 (Sheldrick, 1997)'
_diffrn_ambient_temperature 293(2)
_diffrn_measured_fraction_theta_full 0.976
_diffrn_measured_fraction_theta_max 0.976
_diffrn_measurement_device_type 'Xcalibur, Atlas, Gemini ultra'
_diffrn_measurement_method '\w scans'
_diffrn_radiation_monochromator graphite
_diffrn_radiation_source 'fine-focus sealed tube'
_diffrn_radiation_type CuK\a
_diffrn_radiation_wavelength 1.54178
_diffrn_reflns_av_R_equivalents 0.0585
_diffrn_reflns_av_sigmaI/netI 0.1568
_diffrn_reflns_limit_h_max 7
_diffrn_reflns_limit_h_min -8
_diffrn_reflns_limit_k_max 19
_diffrn_reflns_limit_k_min -28
_diffrn_reflns_limit_l_max 31
_diffrn_reflns_limit_l_min -34
_diffrn_reflns_number 7339
_diffrn_reflns_theta_full 58.91
_diffrn_reflns_theta_max 58.91
_diffrn_reflns_theta_min 2.90
_exptl_absorpt_coefficient_mu 6.713
_exptl_absorpt_correction_T_max 0.668
_exptl_absorpt_correction_T_min 0.597
_exptl_absorpt_correction_type multi-scan
_exptl_absorpt_process_details CrysAlisPro
_exptl_crystal_colour 'dark brown'
_exptl_crystal_density_diffrn 1.218
_exptl_crystal_density_method 'not measured'
_exptl_crystal_description block
_exptl_crystal_F_000 2046
_exptl_crystal_size_max 0.15
_exptl_crystal_size_mid 0.07
_exptl_crystal_size_min 0.06
_refine_diff_density_max 0.481
_refine_diff_density_min -0.329
_refine_diff_density_rms 0.065
_refine_ls_extinction_method none
_refine_ls_goodness_of_fit_ref 0.908
_refine_ls_hydrogen_treatment constr
_refine_ls_matrix_type full
_refine_ls_number_parameters 275
_refine_ls_number_reflns 3942
_refine_ls_number_restraints 15
_refine_ls_restrained_S_all 0.908
_refine_ls_R_factor_all 0.1648
_refine_ls_R_factor_gt 0.0886
_refine_ls_shift/su_max 0.000
_refine_ls_shift/su_mean 0.008
_refine_ls_structure_factor_coef Fsqd
_refine_ls_weighting_details 'calc w=1/[\s^2^(Fo^2^)+(0.0253P)^2^+0.3520P] where P=(Fo^2^+2Fc^2^)/3'
_refine_ls_weighting_scheme calc
_refine_ls_wR_factor_gt 0.1752
_refine_ls_wR_factor_ref 0.2164
_reflns_number_gt 1498
_reflns_number_total 3942
_reflns_threshold_expression >2\s(I)
_cod_data_source_file c1cc10461f.txt
_cod_data_source_block New1a
_cod_original_cell_volume 5632.5(17)
_cod_original_sg_symbol_H-M C2/c
_cod_original_formula_sum 'C48 H25.50 Cd1.25 N4 O8 Pd'
_cod_database_code 7106357

loop_
_symmetry_equiv_pos_as_xyz
'x, y, z'
'-x, y, -z+1/2'
'x+1/2, y+1/2, z'
'-x+1/2, y+1/2, -z+1/2'
'-x, -y, -z'
'x, -y, z-1/2'
'-x+1/2, -y+1/2, -z'
'x+1/2, -y+1/2, z-1/2'

loop_
_atom_site_label
_atom_site_type_symbol
_atom_site_fract_x
_atom_site_fract_y
_atom_site_fract_z
_atom_site_U_iso_or_equiv
_atom_site_adp_type
_atom_site_occupancy
_atom_site_symmetry_multiplicity
_atom_site_calc_flag
_atom_site_refinement_flags
_atom_site_disorder_assembly
_atom_site_disorder_group
Cd1 Cd 1.0000 0.40505(6) 0.2500 0.1428(7) Uani 1 2 d S . .
Cd2 Cd 0.5000 0.4560(2) 0.2500 0.146(2) Uani 0.25 2 d SP . .
Pd1 Pd -0.2500 0.2500 0.0000 0.1339(7) Uani 1 2 d S . .
O1 O 0.6892(15) 0.3831(5) 0.2275(3) 0.164(4) Uani 1 1 d . . .
O2 O 0.895(2) 0.3433(5) 0.1945(3) 0.182(4) Uani 1 1 d . . .
O3 O 0.142(5) 0.5126(13) -0.2012(11) 0.40(2) Uani 1 1 d DU . .
O4 O -0.151(5) 0.5451(7) -0.1953(5) 0.324(13) Uani 1 1 d DU . .
N1 N -0.138(2) 0.2202(5) 0.0592(3) 0.150(4) Uani 1 1 d . . .
N2 N -0.0456(17) 0.2985(5) -0.0007(3) 0.144(4) Uani 1 1 d . . .
C1 C -0.204(2) 0.1807(7) 0.0810(5) 0.134(4) Uani 1 1 d . . .
C2 C -0.084(3) 0.1764(9) 0.1239(5) 0.166(6) Uani 1 1 d . . .
H2A H -0.1011 0.1536 0.1468 0.199 Uiso 1 1 calc R . .
C3 C 0.046(3) 0.2101(9) 0.1230(5) 0.166(6) Uani 1 1 d . . .
H3A H 0.1441 0.2136 0.1452 0.200 Uiso 1 1 calc R . .
C4 C 0.024(3) 0.2435(9) 0.0827(5) 0.150(5) Uani 1 1 d . . .
C5 C 0.140(3) 0.2806(8) 0.0709(4) 0.151(5) Uani 1 1 d . . .
C6 C 0.110(3) 0.3048(7) 0.0318(5) 0.154(5) Uani 1 1 d . . .
C7 C 0.226(3) 0.3449(9) 0.0200(6) 0.197(7) Uani 1 1 d . . .
H7A H 0.3366 0.3553 0.0361 0.236 Uiso 1 1 calc R . .
C8 C 0.149(3) 0.3671(8) -0.0202(5) 0.188(7) Uani 1 1 d . . .
H8A H 0.1942 0.3949 -0.0354 0.226 Uiso 1 1 calc R . .
C9 C -0.015(3) 0.3365(7) -0.0320(5) 0.157(5) Uani 1 1 d . . .
C10 C -0.137(3) 0.3455(7) -0.0709(4) 0.154(5) Uani 1 1 d . . .
C11 C 0.291(3) 0.2988(7) 0.1034(5) 0.148(5) Uani 1 1 d . . .
C12 C 0.255(3) 0.3275(9) 0.1409(6) 0.189(7) Uani 1 1 d . . .
H12A H 0.1338 0.3376 0.1441 0.227 Uiso 1 1 calc R . .
C13 C 0.392(3) 0.3404(9) 0.1714(5) 0.184(7) Uani 1 1 d . . .
H13A H 0.3633 0.3562 0.1972 0.221 Uiso 1 1 calc R . .
C14 C 0.574(3) 0.3308(7) 0.1659(4) 0.155(5) Uani 1 1 d . . .
C15 C 0.620(2) 0.3030(7) 0.1299(5) 0.162(5) Uani 1 1 d . . .
H15A H 0.7430 0.2954 0.1260 0.195 Uiso 1 1 calc R . .
C16 C 0.473(3) 0.2871(7) 0.1000(4) 0.164(6) Uani 1 1 d . . .
H16A H 0.5003 0.2672 0.0761 0.196 Uiso 1 1 calc R . .
C17 C 0.731(3) 0.3547(8) 0.1982(5) 0.148(5) Uani 1 1 d . . .
C18 C -0.097(3) 0.3888(6) -0.0997(4) 0.182(7) Uani 1 1 d G . .
C19 C 0.056(2) 0.3881(6) -0.1235(6) 0.219(9) Uani 1 1 d G . .
H19A H 0.1392 0.3602 -0.1207 0.263 Uiso 1 1 calc R . .
C20 C 0.085(2) 0.4292(9) -0.1516(5) 0.244(12) Uani 1 1 d G . .
H20A H 0.1877 0.4287 -0.1676 0.293 Uiso 1 1 calc R . .
C21 C -0.038(3) 0.4709(6) -0.1559(5) 0.32(2) Uani 1 1 d GD . .
C22 C -0.191(3) 0.4716(6) -0.1320(6) 0.276(16) Uani 1 1 d G . .
H22A H -0.2741 0.4995 -0.1348 0.331 Uiso 1 1 calc R . .
C23 C -0.220(2) 0.4305(8) -0.1039(5) 0.226(9) Uani 1 1 d G . .
H23A H -0.3226 0.4310 -0.0880 0.271 Uiso 1 1 calc R . .
C24 C -0.010(4) 0.5130(11) -0.1893(9) 0.27(2) Uani 1 1 d D . .

loop_
_atom_site_aniso_label
_atom_site_aniso_U_11
_atom_site_aniso_U_22
_atom_site_aniso_U_33
_atom_site_aniso_U_23
_atom_site_aniso_U_13
_atom_site_aniso_U_12
Cd1 0.1552(13) 0.1677(13) 0.1000(8) 0.000 -0.0102(7) 0.000
Cd2 0.158(5) 0.131(4) 0.133(3) 0.000 -0.056(3) 0.000
Pd1 0.1491(13) 0.1546(13) 0.0927(8) -0.0035(7) -0.0094(7) 0.0026(10)
O1 0.172(9) 0.216(10) 0.101(5) -0.029(6) 0.009(5) -0.001(7)
O2 0.160(10) 0.246(12) 0.134(6) -0.060(7) -0.015(7) 0.011(9)
O3 0.60(5) 0.33(3) 0.28(2) 0.09(2) 0.07(3) -0.15(3)
O4 0.61(4) 0.214(16) 0.145(10) 0.019(10) 0.034(17) 0.02(2)
N1 0.200(13) 0.141(9) 0.104(6) 0.003(7) 0.000(8) 0.028(9)
N2 0.158(10) 0.181(10) 0.091(6) 0.008(7) 0.005(6) 0.032(9)
C1 0.119(10) 0.151(12) 0.128(9) 0.037(9) -0.010(8) -0.002(9)
C2 0.128(13) 0.24(2) 0.124(10) 0.038(11) -0.004(9) 0.028(13)
C3 0.130(13) 0.26(2) 0.109(9) 0.030(11) 0.009(9) -0.004(13)
C4 0.131(12) 0.206(16) 0.105(9) -0.030(11) -0.019(9) 0.015(12)
C5 0.148(13) 0.213(17) 0.085(8) -0.009(9) -0.020(8) -0.017(12)
C6 0.169(14) 0.147(12) 0.139(12) -0.004(10) -0.016(11) -0.046(11)
C7 0.22(2) 0.209(19) 0.150(13) 0.001(13) -0.044(12) -0.046(16)
C8 0.238(19) 0.184(14) 0.128(10) 0.012(10) -0.041(11) -0.054(14)
C9 0.185(15) 0.168(13) 0.110(9) -0.029(10) -0.012(9) -0.014(11)
C10 0.185(16) 0.176(14) 0.099(8) 0.003(9) 0.001(9) -0.031(12)
C11 0.117(12) 0.203(14) 0.124(10) -0.022(10) 0.012(9) -0.003(10)
C12 0.139(13) 0.29(2) 0.139(11) -0.041(14) 0.005(10) -0.003(14)
C13 0.160(16) 0.28(2) 0.110(9) -0.044(11) -0.014(11) -0.008(15)
C14 0.157(15) 0.199(14) 0.101(8) -0.025(9) -0.022(9) -0.028(12)
C15 0.144(13) 0.208(15) 0.130(10) -0.014(11) -0.011(9) 0.006(11)
C16 0.145(14) 0.234(18) 0.108(8) -0.043(9) 0.001(9) -0.005(12)
C17 0.139(14) 0.193(15) 0.112(9) -0.004(10) 0.012(10) -0.011(12)
C18 0.24(2) 0.176(18) 0.120(11) -0.008(13) -0.021(12) 0.030(17)
C19 0.31(3) 0.161(17) 0.190(18) 0.009(15) 0.038(18) -0.018(18)
C20 0.38(4) 0.20(2) 0.146(14) 0.051(15) 0.015(17) -0.05(2)
C21 0.63(7) 0.19(3) 0.120(14) 0.044(17) 0.00(2) -0.03(3)
C22 0.54(5) 0.149(17) 0.140(14) 0.027(14) 0.03(2) 0.02(2)
C23 0.31(3) 0.194(19) 0.180(16) 0.045(15) 0.060(16) 0.05(2)
C24 0.31(4) 0.28(4) 0.20(3) -0.02(3) -0.07(3) 0.09(4)

loop_
_atom_type_symbol
_atom_type_description
_atom_type_scat_dispersion_real
_atom_type_scat_dispersion_imag
_atom_type_scat_source
C C 0.0181 0.0091 'International Tables Vol C Tables 4.2.6.8 and 6.1.1.4'
H H 0.0000 0.0000 'International Tables Vol C Tables 4.2.6.8 and 6.1.1.4'
N N 0.0311 0.0180 'International Tables Vol C Tables 4.2.6.8 and 6.1.1.4'
O O 0.0492 0.0322 'International Tables Vol C Tables 4.2.6.8 and 6.1.1.4'
Pd Pd 0.1215 3.9337 'International Tables Vol C Tables 4.2.6.8 and 6.1.1.4'
Cd Cd 0.1185 4.6533 'International Tables Vol C Tables 4.2.6.8 and 6.1.1.4'

loop_
_geom_angle_atom_site_label_1
_geom_angle_atom_site_label_2
_geom_angle_atom_site_label_3
_geom_angle
_geom_angle_site_symmetry_1
_geom_angle_site_symmetry_3
_geom_angle_publ_flag
O1 Cd1 O1 152.2(6) . 2_755 ?
O1 Cd1 O2 54.0(4) . . ?
O1 Cd1 O2 105.5(4) 2_755 . ?
O1 Cd1 O2 105.5(4) . 2_755 ?
O1 Cd1 O2 54.0(4) 2_755 2_755 ?
O2 Cd1 O2 96.8(6) . 2_755 ?
O1 Cd1 O4 81.0(8) . 6_666 ?
O1 Cd1 O4 114.0(8) 2_755 6_666 ?
O2 Cd1 O4 134.6(9) . 6_666 ?
O2 Cd1 O4 89.3(6) 2_755 6_666 ?
O1 Cd1 O4 114.0(8) . 5_665 ?
O1 Cd1 O4 81.0(8) 2_755 5_665 ?
O2 Cd1 O4 89.3(6) . 5_665 ?
O2 Cd1 O4 134.6(9) 2_755 5_665 ?
O4 Cd1 O4 117.4(10) 6_666 5_665 ?
O1 Cd1 C17 26.9(4) . . ?
O1 Cd1 C17 131.4(6) 2_755 . ?
O2 Cd1 C17 27.3(4) . . ?
O2 Cd1 C17 104.7(5) 2_755 . ?
O4 Cd1 C17 107.8(9) 6_666 . ?
O4 Cd1 C17 101.0(7) 5_665 . ?
O1 Cd1 C17 131.4(6) . 2_755 ?
O1 Cd1 C17 26.9(4) 2_755 2_755 ?
O2 Cd1 C17 104.7(5) . 2_755 ?
O2 Cd1 C17 27.3(4) 2_755 2_755 ?
O4 Cd1 C17 101.0(7) 6_666 2_755 ?
O4 Cd1 C17 107.9(9) 5_665 2_755 ?
C17 Cd1 C17 122.8(9) . 2_755 ?
O1 Cd2 O1 81.0(5) . 2_655 ?
N2 Pd1 N2 179.998(2) . 7_455 ?
N2 Pd1 N1 91.2(6) . . ?
N2 Pd1 N1 88.8(6) 7_455 . ?
N2 Pd1 N1 88.8(6) . 7_455 ?
N2 Pd1 N1 91.2(6) 7_455 7_455 ?
N1 Pd1 N1 179.998(1) . 7_455 ?
C17 O1 Cd1 92.9(11) . . ?
C17 O1 Cd2 148.3(11) . . ?
Cd1 O1 Cd2 106.2(4) . . ?
C17 O2 Cd1 90.5(10) . . ?
C24 O4 Cd1 91.6(13) . 5_665 ?
C1 N1 C4 112.5(13) . . ?
C1 N1 Pd1 126.8(12) . . ?
C4 N1 Pd1 120.7(12) . . ?
C9 N2 C6 103.2(14) . . ?
C9 N2 Pd1 129.2(11) . . ?
C6 N2 Pd1 127.6(11) . . ?
N1 C1 C10 127.8(14) . 7_455 ?
N1 C1 C2 107.0(16) . . ?
C10 C1 C2 124.5(17) 7_455 . ?
C3 C2 C1 106.6(17) . . ?
C2 C3 C4 113.1(17) . . ?
C5 C4 N1 131.1(15) . . ?
C5 C4 C3 127.9(16) . . ?
N1 C4 C3 100.6(18) . . ?
C4 C5 C6 121.5(15) . . ?
C4 C5 C11 118.6(14) . . ?
C6 C5 C11 119.6(19) . . ?
C5 C6 C7 121.7(17) . . ?
C5 C6 N2 127.3(17) . . ?
C7 C6 N2 110.6(15) . . ?
C6 C7 C8 109.4(17) . . ?
C7 C8 C9 103.5(17) . . ?
N2 C9 C10 124.1(17) . . ?
N2 C9 C8 113.3(14) . . ?
C10 C9 C8 122.6(18) . . ?
C1 C10 C9 123.3(16) 7_455 . ?
C1 C10 C18 117.5(15) 7_455 . ?
C9 C10 C18 119.0(17) . . ?
C16 C11 C12 116.3(14) . . ?
C16 C11 C5 121.8(14) . . ?
C12 C11 C5 121.9(16) . . ?
C13 C12 C11 121.1(18) . . ?
C12 C13 C14 121.2(16) . . ?
C13 C14 C15 120.7(14) . . ?
C13 C14 C17 119.8(18) . . ?
C15 C14 C17 119(2) . . ?
C16 C15 C14 116.5(16) . . ?
C11 C16 C15 123.9(15) . . ?
O1 C17 O2 121.9(16) . . ?
O1 C17 C14 119(2) . . ?
O2 C17 C14 119.4(18) . . ?
O1 C17 Cd1 60.2(9) . . ?
O2 C17 Cd1 62.2(9) . . ?
C14 C17 Cd1 174.4(12) . . ?
C19 C18 C23 120.0 . . ?
C19 C18 C10 122.0(17) . . ?
C23 C18 C10 118.0(17) . . ?
C20 C19 C18 120.0 . . ?
C21 C20 C19 120.0 . . ?
C20 C21 C22 120.0 . . ?
C20 C21 C24 119(2) . . ?
C22 C21 C24 121(2) . . ?
C23 C22 C21 120.0 . . ?
C22 C23 C18 120.0 . . ?
O3 C24 O4 134(2) . . ?
O3 C24 C21 113(2) . . ?
O4 C24 C21 113(2) . . ?

loop_
_geom_bond_atom_site_label_1
_geom_bond_atom_site_label_2
_geom_bond_distance
_geom_bond_site_symmetry_2
_geom_bond_publ_flag
Cd1 O1 2.341(10) . ?
Cd1 O1 2.341(10) 2_755 ?
Cd1 O2 2.383(10) . ?
Cd1 O2 2.383(10) 2_755 ?
Cd1 O4 2.46(2) 6_666 ?
Cd1 O4 2.46(2) 5_665 ?
Cd1 C17 2.693(17) . ?
Cd1 C17 2.694(17) 2_755 ?
Cd2 O1 2.457(13) . ?
Cd2 O1 2.457(13) 2_655 ?
Pd1 N2 1.930(14) . ?
Pd1 N2 1.930(14) 7_455 ?
Pd1 N1 2.050(11) . ?
Pd1 N1 2.050(11) 7_455 ?
O1 C17 1.220(18) . ?
O2 C17 1.235(17) . ?
O3 C24 1.200(10) . ?
O4 C24 1.302(10) . ?
O4 Cd1 2.46(2) 5_665 ?
N1 C1 1.333(17) . ?
N1 C4 1.43(2) . ?
N2 C9 1.40(2) . ?
N2 C6 1.424(18) . ?
C1 C10 1.34(2) 7_455 ?
C1 C2 1.49(2) . ?
C2 C3 1.28(2) . ?
C3 C4 1.50(2) . ?
C4 C5 1.34(2) . ?
C5 C6 1.35(2) . ?
C5 C11 1.47(2) . ?
C6 C7 1.40(2) . ?
C7 C8 1.41(2) . ?
C8 C9 1.43(2) . ?
C9 C10 1.42(2) . ?
C10 C1 1.34(2) 7_455 ?
C10 C18 1.47(2) . ?
C11 C16 1.36(2) . ?
C11 C12 1.41(2) . ?
C12 C13 1.32(2) . ?
C13 C14 1.37(2) . ?
C14 C15 1.39(2) . ?
C14 C17 1.55(2) . ?
C15 C16 1.38(2) . ?
C18 C19 1.3900 . ?
C18 C23 1.3900 . ?
C19 C20 1.3900 . ?
C20 C21 1.3900 . ?
C21 C22 1.3900 . ?
C21 C24 1.517(10) . ?
C22 C23 1.3900 . ?
